data_2211957
loop_
_publ_author_name
'Kui-Wu Wang'
'Hong Zhang'
'Lian-Qing Shen'

_publ_section_title
;
 1,4-Phenylenediammonium bis(hydrogen phthalate)
;
_journal_coeditor_code TK2101
_journal_issue 1
_journal_name_full 'Acta Crystallographica Section E'
_journal_page_first o126
_journal_page_last o128
_journal_paper_doi 10.1107/S1600536806051245
_journal_volume 63
_journal_year 2007
_chemical_formula_iupac 'C6 H10 N2 2+, 2C8 H5 O4 -'
_chemical_formula_moiety 'C6 H10 N2 2+, 2C8 H5 O4 -'
_chemical_formula_sum 'C22 H20 N2 O8'
_chemical_formula_weight 440.40
_chemical_name_systematic
;
1,4-Phenylenediammonium bis(hydrogen phthalate)
;
_space_group_IT_number 2
_symmetry_cell_setting triclinic
_symmetry_space_group_name_Hall '-P 1'
_symmetry_space_group_name_H-M 'P -1'
_atom_sites_solution_hydrogens geom
_atom_sites_solution_primary direct
_atom_sites_solution_secondary difmap
_cell_angle_alpha 92.442(3)
_cell_angle_beta 114.897(2)
_cell_angle_gamma 115.694(2)
_cell_formula_units_Z 1
_cell_length_a 8.0828(6)
_cell_length_b 8.2286(7)
_cell_length_c 9.4515(8)
_cell_measurement_reflns_used 4586
_cell_measurement_temperature 153(2)
_cell_measurement_theta_max 27.6
_cell_measurement_theta_min 3.1
_cell_volume 493.95(7)
_computing_cell_refinement RAPID-AUTO
_computing_data_collection 'RAPID-AUTO (Rigaku 2004)'
_computing_data_reduction RAPID-AUTO
_computing_molecular_graphics 'SHELXTL (Sieens, 1994)'
_computing_publication_material SHELXTL
_computing_structure_refinement 'SHELXL97 (Sheldrick, 1997)'
_computing_structure_solution 'SHELXS97 (Sheldrick, 1997)'
_diffrn_ambient_temperature 153(2)
_diffrn_measured_fraction_theta_full 0.990
_diffrn_measured_fraction_theta_max 0.990
_diffrn_measurement_device_type 'Rigaku R-AXIS RAPID'
_diffrn_measurement_method \w
_diffrn_radiation_monochromator graphite
_diffrn_radiation_source 'Rotating Anode'
_diffrn_radiation_type MoK\a
_diffrn_radiation_wavelength 0.71073
_diffrn_reflns_av_R_equivalents 0.013
_diffrn_reflns_av_sigmaI/netI 0.016
_diffrn_reflns_limit_h_max 10
_diffrn_reflns_limit_h_min -10
_diffrn_reflns_limit_k_max 10
_diffrn_reflns_limit_k_min -10
_diffrn_reflns_limit_l_max 12
_diffrn_reflns_limit_l_min -10
_diffrn_reflns_number 4890
_diffrn_reflns_theta_full 27.5
_diffrn_reflns_theta_max 27.5
_diffrn_reflns_theta_min 3.1
_diffrn_standards_decay_% 0
_diffrn_standards_interval_count 0
_diffrn_standards_interval_time 0
_diffrn_standards_number 0
_exptl_absorpt_coefficient_mu 0.114
_exptl_absorpt_correction_type none
_exptl_crystal_colour red
_exptl_crystal_density_diffrn 1.481
_exptl_crystal_density_method 'not measured'
_exptl_crystal_description prism
_exptl_crystal_F_000 230
_exptl_crystal_size_max 0.51
_exptl_crystal_size_mid 0.37
_exptl_crystal_size_min 0.30
_refine_diff_density_max 0.39
_refine_diff_density_min -0.21
_refine_ls_extinction_coef 0.035(8)
_refine_ls_extinction_expression Fc^*^=kFc[1+0.001xFc^2^\l^3^/sin(2\q)]^-1/4^
_refine_ls_extinction_method SHELXL97
_refine_ls_goodness_of_fit_ref 1.01
_refine_ls_hydrogen_treatment mixed
_refine_ls_matrix_type full
_refine_ls_number_parameters 151
_refine_ls_number_reflns 2248
_refine_ls_number_restraints 0
_refine_ls_restrained_S_all 1.01
_refine_ls_R_factor_all 0.035
_refine_ls_R_factor_gt 0.032
_refine_ls_shift/su_max 0.000
_refine_ls_shift/su_mean 0.000
_refine_ls_structure_factor_coef Fsqd
_refine_ls_weighting_details 'calc w=1/[\s^2^(Fo^2^)+(0.061P)^2^+0.1408P] where P=(Fo^2^+2Fc^2^)/3'
_refine_ls_weighting_scheme calc
_refine_ls_wR_factor_gt 0.094
_refine_ls_wR_factor_ref 0.096
_reflns_number_gt 2078
_reflns_number_total 2248
_reflns_threshold_expression I>2\s(I)
_cod_data_source_file tk2101.cif
_cod_data_source_block I
_cod_depositor_comments
;
The following automatic conversions were performed:
'_symmetry_cell_setting' value 'Triclinic' changed to 'triclinic'
according to '/home/saulius/struct/CIF-dictionaries/cif_core.dic'
dictionary named 'cif_core.dic' version 2.4.1 from 2010-06-29.

Automatic conversion script
Id: cif_fix_enum 1527 2010-12-29 10:47:43Z saulius 

The following automatic conversions were performed:

'_symmetry_cell_setting' value 'Triclinic' changed to 'triclinic'
according to /home/saulius/struct/CIF-dictionaries/cif_core.dic
dictionary named 'cif_core.dic' version 2.4.1 from 2010-06-29.

Automatic conversion script
Id: cif_fix_values 1715 2011-07-08 13:25:40Z adriana 
;
_cod_database_code 2211957
_cod_database_fobs_code 2211957

loop_
_symmetry_equiv_pos_as_xyz
'x, y, z'
'-x, -y, -z'

loop_
_atom_site_type_symbol
_atom_site_label
_atom_site_fract_x
_atom_site_fract_y
_atom_site_fract_z
_atom_site_U_iso_or_equiv
_atom_site_adp_type
_atom_site_calc_flag
_atom_site_refinement_flags
_atom_site_occupancy
O O1 0.16640(11) 0.54970(11) 0.19791(9) 0.02330(19) Uani d . 1
O O2 0.11306(12) 0.61895(12) 0.39501(9) 0.0268(2) Uani d . 1
O O3 0.31560(12) 0.81017(12) 0.67151(9) 0.0250(2) Uani d . 1
O O4 0.64278(13) 1.03252(11) 0.83848(10) 0.0285(2) Uani d . 1
N N 0.26136(13) 0.68470(11) 0.92814(10) 0.01613(19) Uani d . 1
H H0A 0.1247 0.6002 0.8955 0.019 Uiso calc R 1
H H0B 0.2694 0.7388 0.8475 0.019 Uiso calc R 1
H H0C 0.3137 0.7747 1.0186 0.019 Uiso calc R 1
C C1 0.23820(15) 0.62444(14) 0.34154(12) 0.0174(2) Uani d . 1
C C2 0.47294(14) 0.71748(13) 0.45562(11) 0.0154(2) Uani d . 1
C C3 0.57898(16) 0.67266(15) 0.38994(12) 0.0197(2) Uani d . 1
H H3 0.5005 0.5910 0.2834 0.024 Uiso calc R 1
C C4 0.79407(17) 0.74292(16) 0.47457(13) 0.0235(2) Uani d . 1
H H4 0.8613 0.7092 0.4269 0.028 Uiso calc R 1
C C5 0.91014(16) 0.86282(16) 0.62943(14) 0.0254(2) Uani d . 1
H H5 1.0581 0.9131 0.6887 0.031 Uiso calc R 1
C C6 0.80899(16) 0.90891(15) 0.69718(13) 0.0222(2) Uani d . 1
H H6 0.8901 0.9913 0.8036 0.027 Uiso calc R 1
C C7 0.59121(15) 0.83860(13) 0.61464(12) 0.0162(2) Uani d . 1
C C8 0.51163(16) 0.90076(14) 0.71386(12) 0.0190(2) Uani d . 1
C C9 0.38396(15) 0.58895(13) 0.96473(11) 0.0152(2) Uani d . 1
C C10 0.59760(15) 0.69210(13) 1.01699(12) 0.0179(2) Uani d . 1
H H10 0.6629 0.8232 1.0281 0.022 Uiso calc R 1
C C11 0.71550(15) 0.60195(14) 1.05294(12) 0.0178(2) Uani d . 1
H H11 0.8621 0.6705 1.0891 0.021 Uiso calc R 1
H H2O 0.201(3) 0.697(3) 0.521(3) 0.072(6) Uiso d . 1

loop_
_atom_site_aniso_label
_atom_site_aniso_U_11
_atom_site_aniso_U_22
_atom_site_aniso_U_33
_atom_site_aniso_U_12
_atom_site_aniso_U_13
_atom_site_aniso_U_23
O1 0.0183(4) 0.0300(4) 0.0158(4) 0.0092(3) 0.0069(3) 0.0012(3)
O2 0.0172(4) 0.0418(5) 0.0209(4) 0.0141(3) 0.0100(3) 0.0030(3)
O3 0.0247(4) 0.0370(4) 0.0210(4) 0.0178(3) 0.0149(3) 0.0070(3)
O4 0.0355(4) 0.0252(4) 0.0236(4) 0.0162(4) 0.0131(4) -0.0013(3)
N 0.0170(4) 0.0179(4) 0.0149(4) 0.0098(3) 0.0079(3) 0.0026(3)
C1 0.0172(4) 0.0192(5) 0.0179(5) 0.0096(4) 0.0096(4) 0.0063(4)
C2 0.0159(4) 0.0170(4) 0.0160(5) 0.0086(4) 0.0093(4) 0.0065(4)
C3 0.0210(5) 0.0250(5) 0.0167(4) 0.0129(4) 0.0107(4) 0.0054(4)
C4 0.0220(5) 0.0320(6) 0.0253(5) 0.0165(4) 0.0155(4) 0.0088(4)
C5 0.0157(4) 0.0309(6) 0.0268(5) 0.0107(4) 0.0091(4) 0.0061(4)
C6 0.0189(5) 0.0216(5) 0.0197(5) 0.0075(4) 0.0073(4) 0.0015(4)
C7 0.0184(5) 0.0156(4) 0.0178(5) 0.0092(4) 0.0107(4) 0.0056(4)
C8 0.0263(5) 0.0204(5) 0.0173(5) 0.0153(4) 0.0124(4) 0.0072(4)
C9 0.0176(4) 0.0186(5) 0.0112(4) 0.0106(4) 0.0072(4) 0.0026(3)
C10 0.0184(5) 0.0150(4) 0.0184(5) 0.0072(4) 0.0086(4) 0.0033(4)
C11 0.0148(4) 0.0186(5) 0.0176(5) 0.0069(4) 0.0077(4) 0.0031(4)

loop_
_atom_type_symbol
_atom_type_description
_atom_type_scat_dispersion_real
_atom_type_scat_dispersion_imag
_atom_type_scat_source
C C 0.0033 0.0016 'International Tables Vol C Tables 4.2.6.8 and 6.1.1.4'
H H 0.0000 0.0000 'International Tables Vol C Tables 4.2.6.8 and 6.1.1.4'
N N 0.0061 0.0033 'International Tables Vol C Tables 4.2.6.8 and 6.1.1.4'
O O 0.0106 0.0060 'International Tables Vol C Tables 4.2.6.8 and 6.1.1.4'

loop_
_geom_angle_atom_site_label_1
_geom_angle_atom_site_label_2
_geom_angle_atom_site_label_3
_geom_angle_site_symmetry_1
_geom_angle
_geom_angle_publ_flag
C1 O2 H2O . 110.5(12) ?
C8 O3 H2O . 111.3(9) ?
C9 N H0A . 109.5 ?
C9 N H0B . 109.5 ?
H0A N H0B . 109.5 ?
C9 N H0C . 109.5 ?
H0A N H0C . 109.5 ?
H0B N H0C . 109.5 ?
O1 C1 O2 . 120.02(9) y
O1 C1 C2 . 119.45(9) y
O2 C1 C2 . 120.50(9) y
C3 C2 C7 . 118.38(9) ?
C3 C2 C1 . 113.26(8) ?
C7 C2 C1 . 128.36(8) ?
C4 C3 C2 . 122.38(9) ?
C4 C3 H3 . 118.8 ?
C2 C3 H3 . 118.8 ?
C5 C4 C3 . 119.29(9) ?
C5 C4 H4 . 120.4 ?
C3 C4 H4 . 120.4 ?
C6 C5 C4 . 119.44(9) ?
C6 C5 H5 . 120.3 ?
C4 C5 H5 . 120.3 ?
C5 C6 C7 . 122.43(10) ?
C5 C6 H6 . 118.8 ?
C7 C6 H6 . 118.8 ?
C6 C7 C2 . 118.08(9) ?
C6 C7 C8 . 113.76(9) ?
C2 C7 C8 . 128.14(9) ?
O4 C8 O3 . 122.49(9) y
O4 C8 C7 . 117.79(9) y
O3 C8 C7 . 119.60(9) y
C11 C9 C10 2_667 121.61(9) y
C11 C9 N 2_667 119.28(8) y
C10 C9 N . 119.11(8) y
C9 C10 C11 . 119.40(9) ?
C9 C10 H10 . 120.3 ?
C11 C10 H10 . 120.3 ?
C9 C11 C10 2_667 118.99(9) ?
C9 C11 H11 2_667 120.5 ?
C10 C11 H11 . 120.5 ?

loop_
_geom_bond_atom_site_label_1
_geom_bond_atom_site_label_2
_geom_bond_site_symmetry_2
_geom_bond_distance
_geom_bond_publ_flag
O1 C1 . 1.2304(12) y
O2 C1 . 1.2935(12) y
O2 H2O . 1.07(2) ?
O3 C8 . 1.2817(13) y
O3 H2O . 1.34(2) ?
O4 C8 . 1.2369(13) y
N C9 . 1.4608(11) y
N H0A . 0.9100 ?
N H0B . 0.9100 ?
N H0C . 0.9100 ?
C1 C2 . 1.5153(13) y
C2 C3 . 1.3995(13) ?
C2 C7 . 1.4151(13) ?
C3 C4 . 1.3837(14) ?
C3 H3 . 0.9500 ?
C4 C5 . 1.3834(16) ?
C4 H4 . 0.9500 ?
C5 C6 . 1.3825(15) ?
C5 H5 . 0.9500 ?
C6 C7 . 1.4015(14) ?
C6 H6 . 0.9500 ?
C7 C8 . 1.5189(13) y
C9 C11 2_667 1.3825(14) ?
C9 C10 . 1.3862(13) ?
C10 C11 . 1.3913(13) ?
C10 H10 . 0.9500 ?
C11 C9 2_667 1.3825(14) ?
C11 H11 . 0.9500 ?

loop_
_geom_hbond_atom_site_label_D
_geom_hbond_atom_site_label_H
_geom_hbond_atom_site_label_A
_geom_hbond_site_symmetry_A
_geom_hbond_distance_DH
_geom_hbond_distance_HA
_geom_hbond_distance_DA
_geom_hbond_angle_DHA
O2 H2O O3 . 1.07(2) 1.34(2) 2.4081(11) 174(2)
N H0A O1 2_566 0.91 1.86 2.7654(11) 170
N H0B O3 . 0.91 1.92 2.8032(11) 165
N H0C O4 2_677 0.91 1.84 2.7278(11) 163

loop_
_geom_torsion_atom_site_label_1
_geom_torsion_atom_site_label_2
_geom_torsion_atom_site_label_3
_geom_torsion_atom_site_label_4
_geom_torsion_site_symmetry_1
_geom_torsion_site_symmetry_4
_geom_torsion
O1 C1 C2 C3 . . -12.91(13)
O2 C1 C2 C3 . . 165.29(9)
O1 C1 C2 C7 . . 167.46(9)
O2 C1 C2 C7 . . -14.34(15)
C7 C2 C3 C4 . . -0.24(15)
C1 C2 C3 C4 . . -179.91(9)
C2 C3 C4 C5 . . -0.40(16)
C3 C4 C5 C6 . . 0.54(17)
C4 C5 C6 C7 . . -0.05(17)
C5 C6 C7 C2 . . -0.59(16)
C5 C6 C7 C8 . . 177.65(10)
C3 C2 C7 C6 . . 0.71(14)
C1 C2 C7 C6 . . -179.67(9)
C3 C2 C7 C8 . . -177.23(9)
C1 C2 C7 C8 . . 2.38(16)
C6 C7 C8 O4 . . 14.58(13)
C2 C7 C8 O4 . . -167.40(9)
C6 C7 C8 O3 . . -161.70(9)
C2 C7 C8 O3 . . 16.32(15)
C11 C9 C10 C11 2_667 . -0.12(16)
N C9 C10 C11 . . 179.63(8)
C9 C10 C11 C9 . 2_667 0.12(15)
